data_2230125
loop_
_publ_author_name
'Zhang, Lijun'
'Di, Youying'
'Dan, Wenyan'

_publ_section_title
;
 Pentadecylammonium methyl sulfate
;
_journal_coeditor_code RU2002
_journal_issue 5
_journal_name_full 'Acta Crystallographica Section E'
_journal_page_first o1051
_journal_paper_doi 10.1107/S1600536811011226
_journal_volume 67
_journal_year 2011
_chemical_formula_iupac 'C15 H34 N +, C H3 O4 S -'
_chemical_formula_moiety 'C15 H34 N +, C H3 O4 S -'
_chemical_formula_sum 'C16 H37 N O4 S'
_chemical_formula_weight 339.53
_chemical_name_systematic
;
Pentadecylammonium methyl sulfate
;
_space_group_IT_number 11
_symmetry_cell_setting monoclinic
_symmetry_space_group_name_Hall '-P 2yb'
_symmetry_space_group_name_H-M 'P 1 21/m 1'
_atom_sites_solution_hydrogens geom
_atom_sites_solution_primary direct
_atom_sites_solution_secondary difmap
_audit_creation_method SHELXL-97
_cell_angle_alpha 90.00
_cell_angle_beta 93.5570(10)
_cell_angle_gamma 90.00
_cell_formula_units_Z 2
_cell_length_a 5.4260(5)
_cell_length_b 7.4981(6)
_cell_length_c 24.376(2)
_cell_measurement_reflns_used 823
_cell_measurement_temperature 298(2)
_cell_measurement_theta_max 26.32
_cell_measurement_theta_min 2.512
_cell_volume 989.82(15)
_computing_cell_refinement 'SAINT (Siemens, 1996)'
_computing_data_collection 'SMART (Siemens, 1996)'
_computing_data_reduction 'SAINT (Siemens, 1996)'
_computing_molecular_graphics 'SHELXTL (Sheldrick, 2008)'
_computing_publication_material 'SHELXTL (Sheldrick, 2008)'
_computing_structure_refinement 'SHELXL97 (Sheldrick, 2008)'
_computing_structure_solution 'SHELXS97 (Sheldrick, 2008)'
_diffrn_ambient_temperature 298(2)
_diffrn_detector_area_resol_mean 10
_diffrn_measured_fraction_theta_full 0.996
_diffrn_measured_fraction_theta_max 0.996
_diffrn_measurement_device_type 'Siemens SMART CCD area-detector'
_diffrn_measurement_method 'phi and omega scans'
_diffrn_radiation_monochromator graphite
_diffrn_radiation_source 'fine-focus sealed tube'
_diffrn_radiation_type MoK\a
_diffrn_radiation_wavelength 0.71073
_diffrn_reflns_av_R_equivalents 0.0621
_diffrn_reflns_av_sigmaI/netI 0.0653
_diffrn_reflns_limit_h_max 6
_diffrn_reflns_limit_h_min -6
_diffrn_reflns_limit_k_max 8
_diffrn_reflns_limit_k_min -8
_diffrn_reflns_limit_l_max 28
_diffrn_reflns_limit_l_min -26
_diffrn_reflns_number 5243
_diffrn_reflns_theta_full 25.02
_diffrn_reflns_theta_max 25.02
_diffrn_reflns_theta_min 2.51
_exptl_absorpt_coefficient_mu 0.180
_exptl_absorpt_correction_T_max 0.9514
_exptl_absorpt_correction_T_min 0.9464
_exptl_absorpt_correction_type multi-scan
_exptl_absorpt_process_details '(SADABS; Sheldrick, 1996)'
_exptl_crystal_colour colourless
_exptl_crystal_density_diffrn 1.139
_exptl_crystal_density_method 'not measured'
_exptl_crystal_description acicular
_exptl_crystal_F_000 376
_exptl_crystal_size_max 0.31
_exptl_crystal_size_mid 0.30
_exptl_crystal_size_min 0.28
_refine_diff_density_max 0.425
_refine_diff_density_min -0.241
_refine_ls_extinction_method none
_refine_ls_goodness_of_fit_ref 1.056
_refine_ls_hydrogen_treatment constr
_refine_ls_matrix_type full
_refine_ls_number_parameters 130
_refine_ls_number_reflns 1880
_refine_ls_number_restraints 0
_refine_ls_restrained_S_all 1.056
_refine_ls_R_factor_all 0.1272
_refine_ls_R_factor_gt 0.0742
_refine_ls_shift/su_max 0.001
_refine_ls_shift/su_mean 0.000
_refine_ls_structure_factor_coef Fsqd
_refine_ls_weighting_details 'calc w=1/[\s^2^(Fo^2^)+(0.1131P)^2^+0.0000P] where P=(Fo^2^+2Fc^2^)/3'
_refine_ls_weighting_scheme calc
_refine_ls_wR_factor_gt 0.2054
_refine_ls_wR_factor_ref 0.2281
_reflns_number_gt 1025
_reflns_number_total 1880
_reflns_threshold_expression >2sigma(I)
_cod_data_source_file ru2002.cif
_cod_data_source_block I
_cod_original_cell_volume 989.83(15)
_cod_original_sg_symbol_H-M 'P 21/m'
_cod_database_code 2230125
_cod_database_fobs_code 2230125

loop_
_symmetry_equiv_pos_as_xyz
'x, y, z'
'-x, y+1/2, -z'
'-x, -y, -z'
'x, -y-1/2, z'

loop_
_atom_site_type_symbol
_atom_site_label
_atom_site_fract_x
_atom_site_fract_y
_atom_site_fract_z
_atom_site_U_iso_or_equiv
_atom_site_adp_type
_atom_site_calc_flag
_atom_site_refinement_flags
_atom_site_occupancy
_atom_site_disorder_assembly
_atom_site_disorder_group
S S1 0.3365(3) 0.7500 0.07723(6) 0.0623(6) Uani d S 1 . .
O O1 0.3834(8) 0.7500 0.14136(16) 0.0806(13) Uani d S 1 . .
O O2 0.0747(8) 0.7500 0.07105(18) 0.1042(16) Uani d S 1 . .
O O3 0.4507(5) 0.5923(3) 0.05732(12) 0.0784(10) Uani d . 1 . .
N N1 1.2215(8) 0.2500 0.03004(18) 0.0562(12) Uani d S 1 . .
H H1A 1.1749 0.2500 -0.0056 0.084 Uiso d SR 1 . .
H H1B 1.3113 0.3469 0.0381 0.084 Uiso d R 1 . .
C C1 0.9998(10) 0.2500 0.0626(2) 0.0559(14) Uani d S 1 . .
H H1 0.9012 0.3544 0.0527 0.067 Uiso d R 1 . .
C C2 1.0542(10) 0.2500 0.1226(2) 0.0582(14) Uani d S 1 . .
H H2 1.1521 0.3545 0.1327 0.070 Uiso d R 1 . .
C C3 0.8258(10) 0.2500 0.1545(2) 0.0601(14) Uani d S 1 . .
H H3 0.7285 0.3543 0.1437 0.072 Uiso d R 1 . .
C C4 0.8663(11) 0.2500 0.2159(2) 0.0702(16) Uani d S 1 . .
H H4 0.9641 0.3542 0.2265 0.084 Uiso d R 1 . .
C C5 0.6433(11) 0.2500 0.2481(2) 0.0720(17) Uani d S 1 . .
H H5 0.5458 0.3541 0.2374 0.086 Uiso d R 1 . .
C C6 0.6793(13) 0.2500 0.3087(3) 0.087(2) Uani d S 1 . .
H H6 0.7782 0.3539 0.3190 0.104 Uiso d R 1 . .
C C7 0.4670(12) 0.2500 0.3429(2) 0.0811(19) Uani d S 1 . .
H H7 0.3682 0.3538 0.3325 0.097 Uiso d R 1 . .
C C8 0.5000(14) 0.2500 0.4025(3) 0.098(2) Uani d S 1 . .
H H8 0.5995 0.3537 0.4127 0.117 Uiso d R 1 . .
C C9 0.2936(12) 0.2500 0.4378(2) 0.085(2) Uani d S 1 . .
H H9 0.1941 0.3538 0.4277 0.102 Uiso d R 1 . .
C C10 0.3271(14) 0.2500 0.4972(3) 0.101(2) Uani d S 1 . .
H H10 0.4269 0.3537 0.5072 0.122 Uiso d R 1 . .
C C11 0.1238(13) 0.2500 0.5329(3) 0.089(2) Uani d S 1 . .
H H11 0.0241 0.3537 0.5228 0.106 Uiso d R 1 . .
C C12 0.1563(14) 0.2500 0.5919(3) 0.106(2) Uani d S 1 . .
H H12 0.2565 0.3536 0.6018 0.127 Uiso d R 1 . .
C C13 -0.0447(14) 0.2500 0.6282(3) 0.092(2) Uani d S 1 . .
H H13 -0.1449 0.3536 0.6184 0.111 Uiso d R 1 . .
C C14 -0.0117(16) 0.2500 0.6873(3) 0.116(3) Uani d S 1 . .
H H14 0.0882 0.3537 0.6973 0.139 Uiso d R 1 . .
C C15 -0.2143(16) 0.2500 0.7228(3) 0.113(3) Uani d S 1 . .
H H15C -0.1514 0.2500 0.7605 0.169 Uiso d SR 1 . .
H H15D -0.3134 0.3545 0.7157 0.169 Uiso d R 1 . .
C C16 0.6344(14) 0.7500 0.1633(3) 0.096(2) Uani d S 1 . .
H H16A 0.6379 0.7500 0.2028 0.144 Uiso d SR 1 . .
H H16B 0.7168 0.8545 0.1510 0.144 Uiso d R 1 . .

loop_
_atom_site_aniso_label
_atom_site_aniso_U_11
_atom_site_aniso_U_22
_atom_site_aniso_U_33
_atom_site_aniso_U_12
_atom_site_aniso_U_13
_atom_site_aniso_U_23
S1 0.0630(10) 0.0772(11) 0.0489(9) 0.000 0.0208(7) 0.000
O1 0.077(3) 0.116(3) 0.050(3) 0.000 0.015(2) 0.000
O2 0.066(3) 0.177(5) 0.071(3) 0.000 0.021(2) 0.000
O3 0.096(2) 0.0590(16) 0.083(2) -0.0101(15) 0.0296(18) -0.0184(14)
N1 0.054(3) 0.056(3) 0.060(3) 0.000 0.017(2) 0.000
C1 0.052(3) 0.063(3) 0.054(4) 0.000 0.017(3) 0.000
C2 0.057(3) 0.065(3) 0.054(4) 0.000 0.012(3) 0.000
C3 0.060(3) 0.065(3) 0.057(4) 0.000 0.018(3) 0.000
C4 0.072(4) 0.081(4) 0.060(4) 0.000 0.020(3) 0.000
C5 0.074(4) 0.087(4) 0.056(4) 0.000 0.023(3) 0.000
C6 0.083(5) 0.112(5) 0.067(4) 0.000 0.026(3) 0.000
C7 0.080(5) 0.104(5) 0.063(4) 0.000 0.028(3) 0.000
C8 0.089(5) 0.136(6) 0.071(5) 0.000 0.027(4) 0.000
C9 0.082(5) 0.111(5) 0.064(5) 0.000 0.027(4) 0.000
C10 0.095(6) 0.139(6) 0.073(5) 0.000 0.030(4) 0.000
C11 0.090(5) 0.115(5) 0.064(5) 0.000 0.026(4) 0.000
C12 0.104(6) 0.143(7) 0.074(5) 0.000 0.034(4) 0.000
C13 0.100(5) 0.116(6) 0.064(5) 0.000 0.029(4) 0.000
C14 0.121(7) 0.152(7) 0.077(6) 0.000 0.041(5) 0.000
C15 0.128(7) 0.135(7) 0.081(6) 0.000 0.043(5) 0.000
C16 0.110(6) 0.106(5) 0.072(5) 0.000 0.013(4) 0.000

loop_
_atom_type_symbol
_atom_type_description
_atom_type_scat_dispersion_real
_atom_type_scat_dispersion_imag
_atom_type_scat_source
C C 0.0033 0.0016 'International Tables Vol C Tables 4.2.6.8 and 6.1.1.4'
H H 0.0000 0.0000 'International Tables Vol C Tables 4.2.6.8 and 6.1.1.4'
N N 0.0061 0.0033 'International Tables Vol C Tables 4.2.6.8 and 6.1.1.4'
O O 0.0106 0.0060 'International Tables Vol C Tables 4.2.6.8 and 6.1.1.4'
S S 0.1246 0.1234 'International Tables Vol C Tables 4.2.6.8 and 6.1.1.4'

loop_
_geom_angle_atom_site_label_1
_geom_angle_atom_site_label_2
_geom_angle_atom_site_label_3
_geom_angle_site_symmetry_1
_geom_angle_site_symmetry_3
_geom_angle
_geom_angle_publ_flag
O2 S1 O3 . 4_575 114.50(15) ?
O2 S1 O3 . . 114.50(15) ?
O3 S1 O3 4_575 . 111.2(2) ?
O2 S1 O1 . . 101.8(3) ?
O3 S1 O1 4_575 . 106.91(15) ?
O3 S1 O1 . . 106.91(15) ?
C16 O1 S1 . . 117.7(4) ?
C1 N1 H1A . . 109.4 ?
C1 N1 H1B . . 109.5 ?
H1A N1 H1B . . 109.5 ?
C2 C1 N1 . . 114.3(4) ?
C2 C1 H1 . . 108.6 ?
N1 C1 H1 . . 108.7 ?
C1 C2 C3 . . 113.1(4) ?
C1 C2 H2 . . 109.0 ?
C3 C2 H2 . . 108.9 ?
C4 C3 C2 . . 116.2(5) ?
C4 C3 H3 . . 108.3 ?
C2 C3 H3 . . 108.2 ?
C5 C4 C3 . . 117.0(5) ?
C5 C4 H4 . . 108.0 ?
C3 C4 H4 . . 108.0 ?
C6 C5 C4 . . 117.9(5) ?
C6 C5 H5 . . 107.8 ?
C4 C5 H5 . . 107.8 ?
C7 C6 C5 . . 120.6(6) ?
C7 C6 H6 . . 107.2 ?
C5 C6 H6 . . 107.2 ?
C8 C7 C6 . . 121.1(6) ?
C8 C7 H7 . . 107.0 ?
C6 C7 H7 . . 107.1 ?
C7 C8 C9 . . 122.7(7) ?
C7 C8 H8 . . 106.7 ?
C9 C8 H8 . . 106.6 ?
C10 C9 C8 . . 122.6(6) ?
C10 C9 H9 . . 106.7 ?
C8 C9 H9 . . 106.7 ?
C11 C10 C9 . . 123.2(7) ?
C11 C10 H10 . . 106.5 ?
C9 C10 H10 . . 106.5 ?
C12 C11 C10 . . 123.4(7) ?
C12 C11 H11 . . 106.5 ?
C10 C11 H11 . . 106.4 ?
C11 C12 C13 . . 124.2(7) ?
C11 C12 H12 . . 106.3 ?
C13 C12 H12 . . 106.3 ?
C14 C13 C12 . . 124.1(7) ?
C14 C13 H13 . . 106.3 ?
C12 C13 H13 . . 106.3 ?
C13 C14 C15 . . 123.2(8) ?
C13 C14 H14 . . 106.5 ?
C15 C14 H14 . . 106.5 ?
C14 C15 H15C . . 109.6 ?
C14 C15 H15D . . 109.4 ?
H15C C15 H15D . . 109.5 ?
O1 C16 H16A . . 109.5 ?
O1 C16 H16B . . 109.5 ?
H16A C16 H16B . . 109.5 ?

loop_
_geom_bond_atom_site_label_1
_geom_bond_atom_site_label_2
_geom_bond_site_symmetry_2
_geom_bond_distance
_geom_bond_publ_flag
S1 O2 . 1.419(5) ?
S1 O3 4_575 1.434(3) ?
S1 O3 . 1.434(3) ?
S1 O1 . 1.568(4) ?
O1 C16 . 1.432(8) ?
N1 C1 . 1.481(6) ?
N1 H1A . 0.8900 ?
N1 H1B . 0.8900 ?
C1 C2 . 1.474(7) ?
C1 H1 . 0.9700 ?
C2 C3 . 1.503(7) ?
C2 H2 . 0.9700 ?
C3 C4 . 1.500(7) ?
C3 H3 . 0.9700 ?
C4 C5 . 1.483(7) ?
C4 H4 . 0.9700 ?
C5 C6 . 1.478(8) ?
C5 H5 . 0.9700 ?
C6 C7 . 1.462(8) ?
C6 H6 . 0.9700 ?
C7 C8 . 1.453(8) ?
C7 H7 . 0.9700 ?
C8 C9 . 1.454(8) ?
C8 H8 . 0.9700 ?
C9 C10 . 1.450(8) ?
C9 H9 . 0.9700 ?
C10 C11 . 1.445(8) ?
C10 H10 . 0.9700 ?
C11 C12 . 1.439(9) ?
C11 H11 . 0.9700 ?
C12 C13 . 1.447(9) ?
C12 H12 . 0.9700 ?
C13 C14 . 1.440(8) ?
C13 H13 . 0.9700 ?
C14 C15 . 1.441(9) ?
C14 H14 . 0.9700 ?
C15 H15C . 0.9600 ?
C15 H15D . 0.9600 ?
C16 H16A . 0.9600 ?
C16 H16B . 0.9600 ?

loop_
_geom_hbond_atom_site_label_D
_geom_hbond_atom_site_label_H
_geom_hbond_atom_site_label_A
_geom_hbond_site_symmetry_A
_geom_hbond_distance_DH
_geom_hbond_distance_HA
_geom_hbond_distance_DA
_geom_hbond_angle_DHA
N1 H1A O2 3_665 0.89 2.03 2.857(6) 154.7
N1 H1B O3 1_655 0.89 2.03 2.911(3) 168.7

loop_
_geom_torsion_atom_site_label_1
_geom_torsion_atom_site_label_2
_geom_torsion_atom_site_label_3
_geom_torsion_atom_site_label_4
_geom_torsion_site_symmetry_1
_geom_torsion_site_symmetry_2
_geom_torsion_site_symmetry_3
_geom_torsion_site_symmetry_4
_geom_torsion
_geom_torsion_publ_flag
O2 S1 O1 C16 . . . . 180.0000(10) ?
O3 S1 O1 C16 4_575 . . . -59.57(14) ?
O3 S1 O1 C16 . . . . 59.57(14) ?
N1 C1 C2 C3 . . . . 180.0 ?
C1 C2 C3 C4 . . . . 180.0000(10) ?
C2 C3 C4 C5 . . . . 180.0000(10) ?
C3 C4 C5 C6 . . . . 180.000(2) ?
C4 C5 C6 C7 . . . . 180.000(2) ?
C5 C6 C7 C8 . . . . 180.000(3) ?
C6 C7 C8 C9 . . . . 180.000(3) ?
C7 C8 C9 C10 . . . . 180.000(4) ?
C8 C9 C10 C11 . . . . 180.000(3) ?
C9 C10 C11 C12 . . . . 180.000(4) ?
C10 C11 C12 C13 . . . . 180.000(5) ?
C11 C12 C13 C14 . . . . 180.000(6) ?
C12 C13 C14 C15 . . . . 180.000(6) ?
